data_7239776
loop_
_publ_author_name
'Singh, Ajeet'
'Torubaev, Yury'
'Ansari, Shagufi N.'
'Singh, Sandip K.'
'Mobin, Shaikh M.'
'Mathur, Pradeep'

_publ_section_title
;
 The borderline: exploring the structural landscape of triptycene in
 cocrystallization with ferrocene
;
_journal_issue 8
_journal_name_full CrystEngComm
_journal_page_first 1314
_journal_page_last 1320
_journal_paper_doi 10.1039/C9CE01734H
_journal_volume 22
_journal_year 2020
_chemical_formula_moiety 'C24 H18 Fe2, 2(C20 H14)'
_chemical_formula_sum 'C64 H46 Fe2'
_chemical_formula_weight 926.71
_chemical_name_systematic FCC2trip
_space_group_crystal_system triclinic
_space_group_IT_number 2
_space_group_name_Hall '-P 1'
_space_group_name_H-M_alt 'P -1'
_atom_sites_solution_hydrogens geom
_atom_sites_solution_primary dual
_audit_creation_date 2019-10-26
_audit_creation_method
;
Olex2 1.2
(compiled 2018.05.29 svn.r3508 for OlexSys, GUI svn.r5506)
;
_audit_update_record
;
2019-10-26 deposited with the CCDC.	2020-01-20 downloaded from the CCDC.
;
_cell_angle_alpha 95.029(9)
_cell_angle_beta 105.145(11)
_cell_angle_gamma 119.521(10)
_cell_formula_units_Z 2
_cell_length_a 13.3320(15)
_cell_length_b 13.4018(12)
_cell_length_c 16.138(2)
_cell_measurement_reflns_used 2268
_cell_measurement_temperature 298
_cell_measurement_theta_max 28.7986
_cell_measurement_theta_min 3.0286
_cell_volume 2340.2(6)
_computing_cell_refinement
;
CrysAlisPro, Agilent Technologies,
Version 1.171.36.20 (release 27-06-2012 CrysAlis171 .NET)
(compiled Jul 11 2012,15:38:31)
;
_computing_data_collection
;
CrysAlisPro, Agilent Technologies,
Version 1.171.36.20 (release 27-06-2012 CrysAlis171 .NET)
(compiled Jul 11 2012,15:38:31)
;
_computing_data_reduction
;
CrysAlisPro, Agilent Technologies,
Version 1.171.36.20 (release 27-06-2012 CrysAlis171 .NET)
(compiled Jul 11 2012,15:38:31)
;
_computing_molecular_graphics 'Olex2 (Dolomanov et al., 2009)'
_computing_publication_material 'Olex2 (Dolomanov et al., 2009)'
_computing_structure_refinement 'ShelXL (Sheldrick, 2015)'
_computing_structure_solution 'ShelXT (Sheldrick, 2015)'
_diffrn_ambient_temperature 298
_diffrn_detector_area_resol_mean 16.0309
_diffrn_measured_fraction_theta_full 0.997
_diffrn_measured_fraction_theta_max 0.997
_diffrn_measurement_details
;
#__ type_ start__ end____ width___ exp.time_
  1 omega    6.00   32.00   1.0000   20.0000
omega____ theta____ kappa____ phi______ frames
    -       16.9534  -57.0000   30.0000 26

#__ type_ start__ end____ width___ exp.time_
  2 omega   49.00   75.00   1.0000   20.0000
omega____ theta____ kappa____ phi______ frames
    -       16.9534    0.0000  -30.0000 26

#__ type_ start__ end____ width___ exp.time_
  3 omega    0.00   26.00   1.0000   20.0000
omega____ theta____ kappa____ phi______ frames
    -       16.9534    0.0000  -30.0000 26

#__ type_ start__ end____ width___ exp.time_
  4 omega  -43.00  -12.00   1.0000   20.0000
omega____ theta____ kappa____ phi______ frames
    -       16.9534    0.0000  -30.0000 31

#__ type_ start__ end____ width___ exp.time_
  5 omega  -56.00   43.00   1.0000   20.0000
omega____ theta____ kappa____ phi______ frames
    -       16.9534  -37.0000  120.0000 99

#__ type_ start__ end____ width___ exp.time_
  6 omega   36.00   92.00   1.0000   20.0000
omega____ theta____ kappa____ phi______ frames
    -       16.9534  178.0000   90.0000 56

#__ type_ start__ end____ width___ exp.time_
  7 omega   33.00   58.00   1.0000   20.0000
omega____ theta____ kappa____ phi______ frames
    -       16.9534  -99.0000 -120.0000 25

#__ type_ start__ end____ width___ exp.time_
  8 omega  -11.00   52.00   1.0000   20.0000
omega____ theta____ kappa____ phi______ frames
    -       16.9534   77.0000   90.0000 63

#__ type_ start__ end____ width___ exp.time_
  9 omega   -8.00   86.00   1.0000   20.0000
omega____ theta____ kappa____ phi______ frames
    -       16.9534   37.0000  -60.0000 94

#__ type_ start__ end____ width___ exp.time_
 10 omega  -10.00   15.00   1.0000   20.0000
omega____ theta____ kappa____ phi______ frames
    -       16.9534  -99.0000  -60.0000 25

#__ type_ start__ end____ width___ exp.time_
 11 omega  -78.00  -53.00   1.0000   20.0000
omega____ theta____ kappa____ phi______ frames
    -      -18.9065  127.0000   42.0000 25

#__ type_ start__ end____ width___ exp.time_
 12 omega  -88.00  -53.00   1.0000   20.0000
omega____ theta____ kappa____ phi______ frames
    -      -18.9065  143.0000 -148.0000 35
;
_diffrn_measurement_device_type 'SuperNova, Dual, Cu at zero, Eos'
_diffrn_measurement_method '\w scans'
_diffrn_orient_matrix_UB_11 -0.0198524000
_diffrn_orient_matrix_UB_12 -0.0182612000
_diffrn_orient_matrix_UB_13 -0.0469813000
_diffrn_orient_matrix_UB_21 0.0046335000
_diffrn_orient_matrix_UB_22 0.0545201000
_diffrn_orient_matrix_UB_23 -0.0029484000
_diffrn_orient_matrix_UB_31 0.0620313000
_diffrn_orient_matrix_UB_32 0.0256166000
_diffrn_orient_matrix_UB_33 0.0026127000
_diffrn_radiation_monochromator mirror
_diffrn_radiation_type MoK\a
_diffrn_radiation_wavelength 0.71073
_diffrn_reflns_av_R_equivalents 0.1238
_diffrn_reflns_av_unetI/netI 0.1770
_diffrn_reflns_Laue_measured_fraction_full 0.997
_diffrn_reflns_Laue_measured_fraction_max 0.997
_diffrn_reflns_limit_h_max 15
_diffrn_reflns_limit_h_min -15
_diffrn_reflns_limit_k_max 15
_diffrn_reflns_limit_k_min -15
_diffrn_reflns_limit_l_max 19
_diffrn_reflns_limit_l_min -19
_diffrn_reflns_number 21024
_diffrn_reflns_point_group_measured_fraction_full 0.997
_diffrn_reflns_point_group_measured_fraction_max 0.997
_diffrn_reflns_theta_full 25.000
_diffrn_reflns_theta_max 25.000
_diffrn_reflns_theta_min 3.035
_diffrn_source 'SuperNova (Mo) X-ray Source'
_exptl_absorpt_coefficient_mu 0.662
_exptl_absorpt_correction_T_max 1.00000
_exptl_absorpt_correction_T_min 0.79255
_exptl_absorpt_correction_type multi-scan
_exptl_absorpt_process_details
;
CrysAlisPro, Agilent Technologies,
Version 1.171.36.20 (release 27-06-2012 CrysAlis171 .NET)
(compiled Jul 11 2012,15:38:31)
Empirical absorption correction using spherical harmonics,
 implemented in SCALE3 ABSPACK scaling algorithm.
;
_exptl_crystal_colour red
_exptl_crystal_colour_primary red
_exptl_crystal_density_diffrn 1.315
_exptl_crystal_description block
_exptl_crystal_F_000 964
_exptl_crystal_preparation CHCl3-Hexane
_exptl_crystal_recrystallization_method CHCL3-Hexane
_exptl_crystal_size_max 0.34
_exptl_crystal_size_mid 0.32
_exptl_crystal_size_min 0.28
_refine_diff_density_max 0.735
_refine_diff_density_min -0.380
_refine_diff_density_rms 0.087
_refine_ls_extinction_method none
_refine_ls_goodness_of_fit_ref 1.021
_refine_ls_hydrogen_treatment constr
_refine_ls_matrix_type full
_refine_ls_number_parameters 595
_refine_ls_number_reflns 8192
_refine_ls_number_restraints 0
_refine_ls_restrained_S_all 1.021
_refine_ls_R_factor_all 0.2107
_refine_ls_R_factor_gt 0.0914
_refine_ls_shift/su_max 0.000
_refine_ls_shift/su_mean 0.000
_refine_ls_structure_factor_coef Fsqd
_refine_ls_weighting_details 'w=1/[\s^2^(Fo^2^)+(0.0904P)^2^] where P=(Fo^2^+2Fc^2^)/3'
_refine_ls_weighting_scheme calc
_refine_ls_wR_factor_gt 0.1986
_refine_ls_wR_factor_ref 0.2736
_reflns_Friedel_coverage 0.000
_reflns_number_gt 3258
_reflns_number_total 8192
_reflns_threshold_expression 'I > 2\s(I)'
_cod_data_source_file c9ce01734h2.cif
_cod_data_source_block 3
_cod_depositor_comments
;Adding full bibliography for 7239775--7239779.cif.

 Adding full bibliography for 7239775--7239779.cif.
;
_cod_original_cell_volume 2340.2(5)
_cod_database_code 7239776
_shelx_shelxl_version_number 2018/3
_chemical_oxdiff_formula 'C40 H40 Fe2'
_shelx_space_group_comment
;
The symmetry employed for this shelxl refinement is uniquely defined
by the following loop, which should always be used as a source of
symmetry information in preference to the above space-group names.
They are only intended as comments.
;
_reflns_odcompleteness_completeness 99.81
_reflns_odcompleteness_iscentric 1
_reflns_odcompleteness_theta 26.32
_olex2_refinement_description
;
1. Fixed Uiso
 At 1.2 times of:
  All C(H) groups
2.a Ternary CH refined with riding coordinates:
 C004(H004), C006(H006), C00E(H00E), C00G(H00G)
2.b Aromatic/amide H refined with riding coordinates:
 C00C(H00C), C00H(H00H), C00M(H00M), C00P(H00P), C00R(H00R), C00S(H00S),
 C00T(H00T), C00U(H00U), C00V(H00V), C00W(H00W), C00Y(H00Y), C00Z(H00Z),
 C011(H011), C012(H012), C013(H013), C014(H014), C015(H015), C016(H016),
 C017(H017), C018(H018), C019(H019), C01A(H01A), C01B(H01B), C01C(H01C),
 C01D(H01D), C01E(H01E), C01F(H01F), C01G(H01G), C01H(H01H), C01I(H01I),
 C01J(H01J), C01K(H01K), C01L(H01L), C01M(H01M), C01N(H01N), C01O(H01O),
 C01P(H01P), C01Q(H01Q), C01R(H01R), C01S(H01S), C01T(H01T), C01U(H01U)
;
_olex2_submission_special_instructions 'No special instructions were received'

loop_
_space_group_symop_operation_xyz
'x, y, z'
'-x, -y, -z'

loop_
_atom_site_label
_atom_site_type_symbol
_atom_site_fract_x
_atom_site_fract_y
_atom_site_fract_z
_atom_site_U_iso_or_equiv
_atom_site_adp_type
_atom_site_occupancy
_atom_site_site_symmetry_order
_atom_site_calc_flag
_atom_site_refinement_flags_posn
Fe01 Fe 0.20426(10) 0.94095(10) 0.54420(8) 0.0552(4) Uani 1 1 d .
Fe02 Fe -0.09214(10) 0.67464(10) -0.04722(8) 0.0593(4) Uani 1 1 d .
C003 C 0.5412(7) 0.7284(7) 0.9958(5) 0.0471(19) Uani 1 1 d .
C004 C 0.3520(7) 0.6516(7) 0.4141(5) 0.053(2) Uani 1 1 d .
H004 H 0.421295 0.724083 0.410056 0.064 Uiso 1 1 calc R
C005 C 0.2435(6) 0.5567(7) 0.5121(5) 0.047(2) Uani 1 1 d .
C006 C 0.1695(7) 0.4608(7) 0.4250(5) 0.051(2) Uani 1 1 d .
H006 H 0.099890 0.388259 0.428728 0.061 Uiso 1 1 calc R
C007 C 0.6427(7) 0.7560(7) 1.1515(5) 0.0492(19) Uani 1 1 d .
C008 C 0.3610(6) 0.5439(7) 0.3950(5) 0.0469(19) Uani 1 1 d .
C009 C 0.6475(6) 0.8295(6) 0.9948(5) 0.0442(18) Uani 1 1 d .
C00A C 0.1308(6) 0.5171(6) 0.3578(5) 0.0463(19) Uani 1 1 d .
C00B C 0.1100(7) 0.8827(8) 0.1186(7) 0.058(2) Uani 1 1 d .
C00C C 0.2220(7) 0.5535(8) 0.5906(6) 0.057(2) Uani 1 1 d .
H00C H 0.155434 0.485691 0.594758 0.068 Uiso 1 1 calc R
C00D C 0.2906(7) 1.0276(7) 0.4630(6) 0.055(2) Uani 1 1 d .
C00E C 0.7206(6) 0.9224(6) 1.0856(5) 0.0460(19) Uani 1 1 d .
H00E H 0.794779 0.993885 1.085773 0.055 Uiso 1 1 calc R
C00F C 0.5256(7) 0.8472(7) 1.1083(5) 0.050(2) Uani 1 1 d .
C00G C 0.5256(6) 0.7342(6) 1.0870(5) 0.050(2) Uani 1 1 d .
H00G H 0.451829 0.663211 1.087878 0.060 Uiso 1 1 calc R
C00H C 0.6390(7) 1.0562(7) 1.1183(5) 0.054(2) Uani 1 1 d .
H00H H 0.708371 1.123441 1.116617 0.065 Uiso 1 1 calc R
C00I C 0.2431(7) 0.9945(7) 0.3677(7) 0.061(2) Uani 1 1 d .
C00J C 0.2260(7) 0.6202(7) 0.3496(5) 0.050(2) Uani 1 1 d .
C00K C 0.3421(6) 0.6608(7) 0.5055(5) 0.0439(19) Uani 1 1 d .
C00L C 0.2042(7) 0.9657(7) 0.2884(7) 0.059(2) Uani 1 1 d .
C00M C 0.4174(7) 0.7564(7) 0.5769(6) 0.055(2) Uani 1 1 d .
H00M H 0.483120 0.824556 0.572352 0.066 Uiso 1 1 calc R
C00N C 0.7485(7) 0.8571(7) 1.1511(5) 0.050(2) Uani 1 1 d .
C00O C 0.6295(7) 0.9480(7) 1.1067(5) 0.0484(19) Uani 1 1 d .
C00P C 0.6756(7) 0.8387(7) 0.9203(6) 0.053(2) Uani 1 1 d .
H00P H 0.745195 0.906495 0.919511 0.064 Uiso 1 1 calc R
C00Q C 0.2621(6) 0.4403(6) 0.4013(5) 0.0441(18) Uani 1 1 d .
C00R C 0.2023(8) 0.6838(7) 0.2934(5) 0.061(2) Uani 1 1 d .
H00R H 0.267072 0.753134 0.289093 0.073 Uiso 1 1 calc R
C00S C 0.3401(9) 1.1125(8) 0.6084(7) 0.080(3) Uani 1 1 d .
H00S H 0.347394 1.157369 0.659545 0.096 Uiso 1 1 calc R
C00T C 0.4572(7) 0.5413(7) 0.3793(5) 0.054(2) Uani 1 1 d .
H00T H 0.523292 0.609974 0.375527 0.065 Uiso 1 1 calc R
C00U C 0.4309(8) 0.8546(8) 1.1232(5) 0.063(2) Uani 1 1 d .
H00U H 0.361329 0.787327 1.124692 0.076 Uiso 1 1 calc R
C00V C 0.2584(8) 0.3353(7) 0.3884(5) 0.059(2) Uani 1 1 d .
H00V H 0.190856 0.265819 0.389722 0.071 Uiso 1 1 calc R
C00W C 0.4645(7) 0.6348(7) 0.9217(6) 0.056(2) Uani 1 1 d .
H00W H 0.394627 0.567123 0.922456 0.067 Uiso 1 1 calc R
C00X C 0.1544(7) 0.9232(8) 0.1965(7) 0.063(2) Uani 1 1 d .
C00Y C 0.2984(8) 0.6501(9) 0.6635(6) 0.067(2) Uani 1 1 d .
H00Y H 0.284542 0.646805 0.717081 0.080 Uiso 1 1 calc R
C00Z C -0.1796(7) 0.5893(7) 0.0346(6) 0.063(2) Uani 1 1 d .
H00Z H -0.157811 0.619731 0.094963 0.075 Uiso 1 1 calc R
C010 C 0.0599(7) 0.8365(7) 0.0249(6) 0.060(2) Uani 1 1 d .
C011 C 0.3962(8) 0.7522(8) 0.6565(6) 0.065(2) Uani 1 1 d .
H011 H 0.447466 0.817799 0.705261 0.078 Uiso 1 1 calc R
C012 C 0.0098(7) 0.4778(7) 0.3067(5) 0.058(2) Uani 1 1 d .
H012 H -0.055490 0.408818 0.310938 0.070 Uiso 1 1 calc R
C013 C 0.0500(7) 0.7807(7) 0.4715(6) 0.064(2) Uani 1 1 d .
H013 H 0.027143 0.746673 0.411694 0.077 Uiso 1 1 calc R
C014 C 0.3902(8) 1.0421(10) 0.6063(7) 0.087(3) Uani 1 1 d .
H014 H 0.435139 1.031334 0.655404 0.104 Uiso 1 1 calc R
C015 C 0.3564(8) 0.3331(8) 0.3734(5) 0.064(2) Uani 1 1 d .
H015 H 0.355553 0.262979 0.366479 0.077 Uiso 1 1 calc R
C016 C 0.0816(8) 0.6442(8) 0.2432(6) 0.072(3) Uani 1 1 d .
H016 H 0.064859 0.686851 0.205354 0.086 Uiso 1 1 calc R
C017 C 0.2766(8) 1.1043(7) 0.5204(7) 0.070(3) Uani 1 1 d .
H017 H 0.234004 1.141287 0.503084 0.084 Uiso 1 1 calc R
C018 C 0.4952(8) 0.6448(8) 0.8455(6) 0.064(2) Uani 1 1 d .
H018 H 0.444979 0.582889 0.794176 0.077 Uiso 1 1 calc R
C019 C 0.5985(8) 0.7449(8) 0.8450(6) 0.062(2) Uani 1 1 d .
H019 H 0.617073 0.749925 0.793288 0.074 Uiso 1 1 calc R
C01A C 0.0179(8) 0.8546(9) 0.5062(8) 0.078(3) Uani 1 1 d .
H01A H -0.031254 0.878457 0.473403 0.093 Uiso 1 1 calc R
C01B C 0.6529(8) 0.6848(8) 1.2059(6) 0.065(2) Uani 1 1 d .
H01B H 0.582747 0.617630 1.206764 0.078 Uiso 1 1 calc R
C01C C -0.2596(8) 0.5995(9) -0.0342(7) 0.075(3) Uani 1 1 d .
H01C H -0.300373 0.637865 -0.028013 0.090 Uiso 1 1 calc R
C01D C 0.5447(8) 1.0638(8) 1.1323(5) 0.068(2) Uani 1 1 d .
H01D H 0.550553 1.136384 1.139282 0.082 Uiso 1 1 calc R
C01E C 0.4418(8) 0.9647(9) 1.1361(6) 0.067(2) Uani 1 1 d .
H01E H 0.379850 0.971148 1.147108 0.081 Uiso 1 1 calc R
C01F C 0.7699(9) 0.7149(9) 1.2595(6) 0.079(3) Uani 1 1 d .
H01F H 0.777375 0.668039 1.296870 0.095 Uiso 1 1 calc R
C01G C -0.0266(8) 0.8485(7) -0.0368(7) 0.069(3) Uani 1 1 d .
H01G H -0.062419 0.888789 -0.022303 0.083 Uiso 1 1 calc R
C01H C -0.1375(8) 0.5252(8) -0.0028(8) 0.076(3) Uani 1 1 d .
H01H H -0.082909 0.505808 0.028093 0.092 Uiso 1 1 calc R
C01I C 0.0906(8) 0.7697(9) -0.0264(7) 0.080(3) Uani 1 1 d .
H01I H 0.146124 0.747487 -0.003769 0.096 Uiso 1 1 calc R
C01J C 0.3609(7) 0.9908(8) 0.5172(6) 0.066(2) Uani 1 1 d .
H01J H 0.383956 0.940769 0.497058 0.079 Uiso 1 1 calc R
C01K C 0.4546(8) 0.4368(8) 0.3691(5) 0.063(2) Uani 1 1 d .
H01K H 0.519889 0.435864 0.359281 0.075 Uiso 1 1 calc R
C01L C 0.1212(8) 0.7672(8) 0.5415(8) 0.075(3) Uani 1 1 d .
H01L H 0.154481 0.721122 0.536515 0.090 Uiso 1 1 calc R
C01M C 0.8653(7) 0.8863(8) 1.2035(6) 0.065(2) Uani 1 1 d .
H01M H 0.935866 0.952871 1.202461 0.078 Uiso 1 1 calc R
C01N C -0.0126(8) 0.5416(8) 0.2500(6) 0.069(3) Uani 1 1 d .
H01N H -0.093379 0.514447 0.215740 0.083 Uiso 1 1 calc R
C01O C 0.8735(9) 0.8130(9) 1.2575(6) 0.075(3) Uani 1 1 d .
H01O H 0.950563 0.830886 1.292716 0.091 Uiso 1 1 calc R
C01P C 0.1373(9) 0.8310(10) 0.6204(8) 0.095(4) Uani 1 1 d .
H01P H 0.182446 0.836011 0.677099 0.114 Uiso 1 1 calc R
C01Q C 0.0225(10) 0.7437(10) -0.1162(8) 0.099(4) Uani 1 1 d .
H01Q H 0.025756 0.701698 -0.163442 0.119 Uiso 1 1 calc R
C01R C -0.2675(8) 0.5421(9) -0.1135(8) 0.090(3) Uani 1 1 d .
H01R H -0.314844 0.534993 -0.170032 0.108 Uiso 1 1 calc R
C01S C -0.0517(10) 0.7917(10) -0.1232(8) 0.097(4) Uani 1 1 d .
H01S H -0.106722 0.786533 -0.175163 0.117 Uiso 1 1 calc R
C01T C 0.0719(11) 0.8872(8) 0.5987(9) 0.092(4) Uani 1 1 d .
H01T H 0.065819 0.936809 0.638426 0.111 Uiso 1 1 calc R
C01U C -0.1921(11) 0.4966(8) -0.0937(9) 0.094(3) Uani 1 1 d .
H01U H -0.180671 0.454101 -0.135113 0.113 Uiso 1 1 calc R

loop_
_atom_site_aniso_label
_atom_site_aniso_U_11
_atom_site_aniso_U_22
_atom_site_aniso_U_33
_atom_site_aniso_U_23
_atom_site_aniso_U_13
_atom_site_aniso_U_12
Fe01 0.0565(7) 0.0483(8) 0.0567(9) 0.0160(7) 0.0204(6) 0.0246(6)
Fe02 0.0547(7) 0.0518(8) 0.0599(9) 0.0121(7) 0.0198(6) 0.0211(7)
C003 0.050(4) 0.054(5) 0.048(5) 0.021(5) 0.018(4) 0.033(4)
C004 0.051(4) 0.046(5) 0.070(6) 0.024(5) 0.023(4) 0.028(4)
C005 0.047(4) 0.061(6) 0.047(5) 0.021(5) 0.013(4) 0.039(4)
C006 0.047(4) 0.051(5) 0.063(6) 0.024(5) 0.022(4) 0.030(4)
C007 0.063(5) 0.047(5) 0.048(5) 0.010(4) 0.022(4) 0.036(4)
C008 0.052(4) 0.055(5) 0.052(5) 0.020(4) 0.022(4) 0.039(4)
C009 0.048(4) 0.048(5) 0.045(5) 0.009(4) 0.020(4) 0.030(4)
C00A 0.050(4) 0.042(5) 0.053(5) 0.011(4) 0.015(4) 0.031(4)
C00B 0.050(5) 0.054(6) 0.064(6) 0.024(5) 0.027(5) 0.020(4)
C00C 0.061(5) 0.063(6) 0.055(6) 0.014(5) 0.022(5) 0.039(5)
C00D 0.052(5) 0.054(5) 0.065(6) 0.020(5) 0.022(5) 0.030(4)
C00E 0.044(4) 0.041(5) 0.046(5) 0.007(4) 0.017(4) 0.019(4)
C00F 0.052(4) 0.053(5) 0.050(5) 0.015(4) 0.022(4) 0.029(4)
C00G 0.051(4) 0.041(5) 0.058(6) 0.016(4) 0.012(4) 0.027(4)
C00H 0.076(5) 0.041(5) 0.047(5) 0.007(4) 0.019(4) 0.034(5)
C00I 0.056(5) 0.045(5) 0.072(7) 0.016(6) 0.023(5) 0.020(4)
C00J 0.066(5) 0.056(5) 0.050(5) 0.021(4) 0.029(4) 0.043(5)
C00K 0.047(4) 0.053(5) 0.048(5) 0.014(4) 0.020(4) 0.036(4)
C00L 0.051(5) 0.047(5) 0.072(7) 0.019(6) 0.024(5) 0.019(4)
C00M 0.048(5) 0.066(6) 0.056(6) 0.005(5) 0.014(4) 0.038(5)
C00N 0.054(5) 0.049(5) 0.050(5) 0.007(4) 0.014(4) 0.033(4)
C00O 0.055(5) 0.052(5) 0.042(5) 0.014(4) 0.015(4) 0.031(4)
C00P 0.066(5) 0.052(5) 0.056(6) 0.019(5) 0.024(5) 0.040(5)
C00Q 0.048(4) 0.039(5) 0.043(5) 0.004(4) 0.012(4) 0.024(4)
C00R 0.081(6) 0.056(6) 0.054(6) 0.021(5) 0.027(5) 0.040(5)
C00S 0.087(7) 0.050(6) 0.064(7) 0.005(5) 0.022(6) 0.014(5)
C00T 0.062(5) 0.058(6) 0.047(5) 0.011(5) 0.023(4) 0.034(5)
C00U 0.077(6) 0.078(7) 0.050(6) 0.014(5) 0.027(5) 0.051(6)
C00V 0.075(6) 0.048(5) 0.055(6) 0.010(5) 0.020(5) 0.036(5)
C00W 0.059(5) 0.048(5) 0.064(6) 0.015(5) 0.021(5) 0.031(4)
C00X 0.057(5) 0.051(6) 0.066(7) 0.017(6) 0.026(5) 0.015(5)
C00Y 0.076(6) 0.095(8) 0.058(6) 0.035(6) 0.028(5) 0.061(6)
C00Z 0.058(5) 0.059(6) 0.068(6) 0.027(5) 0.022(5) 0.028(5)
C010 0.062(5) 0.060(6) 0.054(6) 0.021(5) 0.024(5) 0.028(5)
C011 0.066(6) 0.082(7) 0.055(6) 0.001(5) 0.010(5) 0.053(6)
C012 0.061(5) 0.066(6) 0.060(6) 0.010(5) 0.020(5) 0.045(5)
C013 0.053(5) 0.055(6) 0.067(7) 0.014(5) 0.013(5) 0.021(5)
C014 0.068(6) 0.086(8) 0.076(8) 0.035(7) 0.013(6) 0.024(6)
C015 0.086(6) 0.066(6) 0.065(6) 0.021(5) 0.029(5) 0.056(6)
C016 0.090(7) 0.067(7) 0.068(7) 0.022(6) 0.019(6) 0.053(6)
C017 0.078(6) 0.043(5) 0.091(8) 0.030(6) 0.034(6) 0.029(5)
C018 0.078(6) 0.063(6) 0.052(6) 0.004(5) 0.009(5) 0.045(5)
C019 0.096(7) 0.070(7) 0.044(6) 0.019(5) 0.026(5) 0.061(6)
C01A 0.057(6) 0.074(7) 0.117(10) 0.033(7) 0.035(6) 0.042(6)
C01B 0.085(6) 0.066(6) 0.082(7) 0.035(6) 0.047(6) 0.055(5)
C01C 0.058(6) 0.084(7) 0.091(8) 0.020(7) 0.036(6) 0.040(6)
C01D 0.091(7) 0.078(7) 0.060(6) 0.007(5) 0.023(5) 0.066(6)
C01E 0.057(5) 0.085(7) 0.070(7) 0.008(6) 0.022(5) 0.047(6)
C01F 0.098(7) 0.093(8) 0.073(7) 0.032(6) 0.033(6) 0.066(7)
C01G 0.071(6) 0.046(6) 0.074(7) 0.020(6) 0.013(5) 0.024(5)
C01H 0.066(6) 0.059(6) 0.119(10) 0.027(7) 0.045(7) 0.038(5)
C01I 0.057(5) 0.083(7) 0.091(8) 0.011(7) 0.039(6) 0.027(6)
C01J 0.058(5) 0.068(6) 0.073(7) 0.027(6) 0.031(5) 0.031(5)
C01K 0.072(6) 0.083(7) 0.054(6) 0.006(5) 0.019(5) 0.059(6)
C01L 0.068(6) 0.041(6) 0.099(9) 0.031(6) 0.021(6) 0.019(5)
C01M 0.063(5) 0.070(6) 0.070(6) 0.008(5) 0.017(5) 0.046(5)
C01N 0.073(6) 0.074(7) 0.081(7) 0.029(6) 0.020(5) 0.056(6)
C01O 0.084(7) 0.101(8) 0.060(6) 0.014(6) 0.014(5) 0.069(7)
C01P 0.082(7) 0.075(8) 0.062(8) 0.032(7) 0.009(6) 0.002(6)
C01Q 0.074(7) 0.084(8) 0.069(8) -0.010(7) 0.037(7) -0.008(6)
C01R 0.057(6) 0.069(7) 0.090(9) 0.015(7) 0.009(6) 0.003(6)
C01S 0.083(7) 0.073(8) 0.084(9) 0.036(7) 0.017(7) 0.009(6)
C01T 0.111(9) 0.052(6) 0.104(10) 0.002(7) 0.075(8) 0.021(7)
C01U 0.102(9) 0.038(6) 0.112(11) -0.006(7) 0.045(8) 0.016(6)

loop_
_atom_type_symbol
_atom_type_description
_atom_type_scat_dispersion_real
_atom_type_scat_dispersion_imag
_atom_type_scat_source
C C 0.0033 0.0016 'International Tables Vol C Tables 4.2.6.8 and 6.1.1.4'
H H 0.0000 0.0000 'International Tables Vol C Tables 4.2.6.8 and 6.1.1.4'
Fe Fe 0.3463 0.8444 'International Tables Vol C Tables 4.2.6.8 and 6.1.1.4'

loop_
_geom_angle_atom_site_label_1
_geom_angle_atom_site_label_2
_geom_angle_atom_site_label_3
_geom_angle
C00D Fe01 C00S 68.4(4)
C00D Fe01 C013 109.9(4)
C00D Fe01 C014 68.3(3)
C00D Fe01 C01A 119.9(4)
C00D Fe01 C01J 40.6(3)
C00S Fe01 C013 170.0(4)
C00S Fe01 C014 40.3(4)
C00S Fe01 C01J 67.7(4)
C014 Fe01 C013 149.1(5)
C014 Fe01 C01J 40.2(3)
C017 Fe01 C00D 41.4(3)
C017 Fe01 C00S 40.7(3)
C017 Fe01 C013 131.6(4)
C017 Fe01 C014 68.7(4)
C017 Fe01 C01A 111.0(4)
C017 Fe01 C01J 68.8(3)
C01A Fe01 C00S 131.8(5)
C01A Fe01 C013 39.8(3)
C01A Fe01 C014 168.1(5)
C01A Fe01 C01J 151.6(4)
C01J Fe01 C013 117.8(4)
C01L Fe01 C00D 129.3(4)
C01L Fe01 C00S 149.4(4)
C01L Fe01 C013 39.2(3)
C01L Fe01 C014 116.5(4)
C01L Fe01 C017 168.7(4)
C01L Fe01 C01A 66.2(4)
C01L Fe01 C01J 108.1(4)
C01L Fe01 C01P 39.8(4)
C01L Fe01 C01T 67.1(4)
C01P Fe01 C00D 165.6(5)
C01P Fe01 C00S 116.9(4)
C01P Fe01 C013 67.3(4)
C01P Fe01 C014 106.4(4)
C01P Fe01 C017 150.8(5)
C01P Fe01 C01A 67.7(4)
C01P Fe01 C01J 127.0(5)
C01T Fe01 C00D 152.6(5)
C01T Fe01 C00S 109.2(4)
C01T Fe01 C013 67.6(4)
C01T Fe01 C014 128.6(5)
C01T Fe01 C017 118.5(4)
C01T Fe01 C01A 40.3(4)
C01T Fe01 C01J 165.9(5)
C01T Fe01 C01P 40.9(4)
C00Z Fe02 C01H 40.3(3)
C010 Fe02 C00Z 109.6(3)
C010 Fe02 C01H 122.1(4)
C01C Fe02 C00Z 40.0(3)
C01C Fe02 C010 126.2(4)
C01C Fe02 C01H 67.8(4)
C01G Fe02 C00Z 121.2(4)
C01G Fe02 C010 40.3(3)
C01G Fe02 C01C 107.7(4)
C01G Fe02 C01H 156.2(5)
C01G Fe02 C01I 67.9(4)
C01G Fe02 C01Q 67.7(4)
C01G Fe02 C01S 40.5(4)
C01I Fe02 C00Z 128.9(4)
C01I Fe02 C010 41.4(3)
C01I Fe02 C01C 165.2(4)
C01I Fe02 C01H 110.1(4)
C01I Fe02 C01Q 40.4(4)
C01Q Fe02 C00Z 165.4(5)
C01Q Fe02 C010 68.8(4)
C01Q Fe02 C01C 152.7(5)
C01Q Fe02 C01H 127.2(5)
C01R Fe02 C00Z 67.2(4)
C01R Fe02 C010 162.3(5)
C01R Fe02 C01C 40.1(4)
C01R Fe02 C01G 125.0(5)
C01R Fe02 C01H 67.6(4)
C01R Fe02 C01I 154.1(5)
C01R Fe02 C01Q 118.8(5)
C01R Fe02 C01S 105.7(4)
C01R Fe02 C01U 40.7(4)
C01S Fe02 C00Z 153.5(5)
C01S Fe02 C010 68.9(4)
C01S Fe02 C01C 118.0(5)
C01S Fe02 C01H 162.9(5)
C01S Fe02 C01I 68.6(4)
C01S Fe02 C01Q 40.7(4)
C01U Fe02 C00Z 67.1(4)
C01U Fe02 C010 156.0(5)
C01U Fe02 C01C 67.7(4)
C01U Fe02 C01G 162.4(5)
C01U Fe02 C01H 39.7(4)
C01U Fe02 C01I 120.7(5)
C01U Fe02 C01Q 108.0(5)
C01U Fe02 C01S 125.2(5)
C009 C003 C00G 113.1(7)
C00W C003 C009 121.1(7)
C00W C003 C00G 125.7(7)
C008 C004 H004 112.8
C008 C004 C00J 107.0(6)
C00J C004 H004 112.8
C00K C004 H004 112.8
C00K C004 C008 105.6(6)
C00K C004 C00J 105.2(6)
C00C C005 C006 128.2(7)
C00C C005 C00K 119.4(8)
C00K C005 C006 112.4(7)
C005 C006 H006 113.0
C00A C006 C005 105.4(6)
C00A C006 H006 113.0
C00A C006 C00Q 106.9(6)
C00Q C006 C005 105.0(6)
C00Q C006 H006 113.0
C00N C007 C00G 113.7(7)
C01B C007 C00G 126.4(7)
C01B C007 C00N 119.9(7)
C00Q C008 C004 112.8(6)
C00T C008 C004 127.3(7)
C00T C008 C00Q 119.8(7)
C003 C009 C00E 112.1(7)
C00P C009 C003 120.9(8)
C00P C009 C00E 127.1(7)
C00J C00A C006 115.4(6)
C00J C00A C012 118.6(7)
C012 C00A C006 126.0(7)
C00X C00B C010 178.4(9)
C005 C00C H00C 119.7
C005 C00C C00Y 120.5(8)
C00Y C00C H00C 119.7
C00I C00D Fe01 126.6(6)
C00I C00D C017 126.7(8)
C017 C00D Fe01 69.3(4)
C01J C00D Fe01 69.9(5)
C01J C00D C00I 125.6(9)
C01J C00D C017 107.7(8)
C009 C00E H00E 113.0
C00N C00E C009 104.8(6)
C00N C00E H00E 113.0
C00N C00E C00O 107.2(6)
C00O C00E C009 105.3(6)
C00O C00E H00E 113.0
C00O C00F C00G 113.5(6)
C00O C00F C00U 120.2(8)
C00U C00F C00G 126.2(7)
C003 C00G H00G 113.1
C007 C00G C003 105.4(6)
C007 C00G C00F 106.6(6)
C007 C00G H00G 113.1
C00F C00G C003 104.8(6)
C00F C00G H00G 113.1
C00O C00H H00H 120.2
C00O C00H C01D 119.7(8)
C01D C00H H00H 120.2
C00L C00I C00D 178.9(10)
C00A C00J C004 110.7(6)
C00R C00J C004 128.1(7)
C00R C00J C00A 121.1(7)
C005 C00K C004 113.1(7)
C00M C00K C004 126.4(7)
C00M C00K C005 120.4(7)
C00I C00L C00X 175.6(10)
C00K C00M H00M 120.0
C00K C00M C011 120.0(8)
C011 C00M H00M 120.0
C007 C00N C00E 112.8(6)
C01M C00N C007 120.9(7)
C01M C00N C00E 126.1(7)
C00F C00O C00E 113.0(7)
C00H C00O C00E 126.5(7)
C00H C00O C00F 120.3(7)
C009 C00P H00P 120.7
C009 C00P C019 118.6(8)
C019 C00P H00P 120.7
C008 C00Q C006 112.9(6)
C00V C00Q C006 127.1(7)
C00V C00Q C008 120.0(7)
C00J C00R H00R 120.1
C00J C00R C016 119.9(8)
C016 C00R H00R 120.1
Fe01 C00S H00S 126.7
C014 C00S Fe01 69.9(6)
C014 C00S H00S 125.5
C014 C00S C017 109.1(9)
C017 C00S Fe01 69.6(5)
C017 C00S H00S 125.5
C008 C00T H00T 120.1
C01K C00T C008 119.9(7)
C01K C00T H00T 120.1
C00F C00U H00U 120.4
C00F C00U C01E 119.2(8)
C01E C00U H00U 120.4
C00Q C00V H00V 120.0
C00Q C00V C015 120.1(7)
C015 C00V H00V 120.0
C003 C00W H00W 121.3
C003 C00W C018 117.5(7)
C018 C00W H00W 121.3
C00B C00X C00L 177.5(10)
C00C C00Y H00Y 120.2
C00C C00Y C011 119.6(8)
C011 C00Y H00Y 120.2
Fe02 C00Z H00Z 126.4
C01C C00Z Fe02 69.4(5)
C01C C00Z H00Z 125.8
C01C C00Z C01H 108.3(9)
C01H C00Z Fe02 69.9(5)
C01H C00Z H00Z 125.8
C00B C010 Fe02 127.7(6)
C00B C010 C01I 126.6(9)
C01G C010 Fe02 69.0(5)
C01G C010 C00B 127.7(9)
C01G C010 C01I 105.7(9)
C01I C010 Fe02 68.9(5)
C00M C011 C00Y 120.1(9)
C00M C011 H011 120.0
C00Y C011 H011 120.0
C00A C012 H012 120.1
C01N C012 C00A 119.8(8)
C01N C012 H012 120.1
Fe01 C013 H013 125.9
C01A C013 Fe01 69.8(5)
C01A C013 H013 126.4
C01L C013 Fe01 69.4(5)
C01L C013 H013 126.4
C01L C013 C01A 107.2(9)
Fe01 C014 H014 125.8
C00S C014 Fe01 69.8(5)
C00S C014 H014 126.0
C01J C014 Fe01 70.0(5)
C01J C014 C00S 108.1(9)
C01J C014 H014 126.0
C00V C015 H015 120.5
C01K C015 C00V 119.1(8)
C01K C015 H015 120.5
C00R C016 H016 120.4
C01N C016 C00R 119.3(8)
C01N C016 H016 120.4
Fe01 C017 H017 125.8
C00D C017 Fe01 69.3(5)
C00D C017 H017 126.7
C00S C017 Fe01 69.7(5)
C00S C017 C00D 106.6(9)
C00S C017 H017 126.7
C00W C018 H018 119.6
C019 C018 C00W 120.9(8)
C019 C018 H018 119.6
C00P C019 H019 119.4
C018 C019 C00P 121.1(8)
C018 C019 H019 119.4
Fe01 C01A H01A 126.1
C013 C01A Fe01 70.4(5)
C013 C01A H01A 125.8
C013 C01A C01T 108.4(9)
C01T C01A Fe01 69.3(5)
C01T C01A H01A 125.8
C007 C01B H01B 120.4
C007 C01B C01F 119.3(8)
C01F C01B H01B 120.4
Fe02 C01C H01C 125.7
C00Z C01C Fe02 70.5(5)
C00Z C01C H01C 126.2
C01R C01C Fe02 69.2(5)
C01R C01C C00Z 107.7(9)
C01R C01C H01C 126.2
C00H C01D H01D 119.7
C01E C01D C00H 120.6(8)
C01E C01D H01D 119.7
C00U C01E H01E 120.0
C01D C01E C00U 119.9(8)
C01D C01E H01E 120.0
C01B C01F H01F 119.7
C01O C01F C01B 120.5(9)
C01O C01F H01F 119.7
Fe02 C01G H01G 126.2
C010 C01G Fe02 70.7(5)
C010 C01G H01G 124.6
C01S C01G Fe02 70.1(6)
C01S C01G C010 110.7(9)
C01S C01G H01G 124.6
Fe02 C01H H01H 126.3
C00Z C01H Fe02 69.8(5)
C00Z C01H H01H 126.4
C01U C01H Fe02 69.1(6)
C01U C01H C00Z 107.2(9)
C01U C01H H01H 126.4
Fe02 C01I H01I 126.1
C010 C01I Fe02 69.8(5)
C010 C01I H01I 125.9
C01Q C01I Fe02 69.8(5)
C01Q C01I C010 108.3(10)
C01Q C01I H01I 125.9
Fe01 C01J H01J 126.6
C00D C01J Fe01 69.5(4)
C00D C01J H01J 125.7
C014 C01J Fe01 69.8(5)
C014 C01J C00D 108.6(9)
C014 C01J H01J 125.7
C00T C01K C015 121.1(7)
C00T C01K H01K 119.4
C015 C01K H01K 119.4
Fe01 C01L H01L 125.4
C013 C01L Fe01 71.4(5)
C013 C01L H01L 124.6
C013 C01L C01P 110.8(10)
C01P C01L Fe01 70.2(6)
C01P C01L H01L 124.6
C00N C01M H01M 120.9
C01O C01M C00N 118.2(8)
C01O C01M H01M 120.9
C012 C01N H01N 119.3
C016 C01N C012 121.4(8)
C016 C01N H01N 119.3
C01F C01O C01M 121.2(8)
C01F C01O H01O 119.4
C01M C01O H01O 119.4
Fe01 C01P H01P 125.3
C01L C01P Fe01 70.0(5)
C01L C01P H01P 126.8
C01L C01P C01T 106.5(9)
C01T C01P Fe01 69.5(5)
C01T C01P H01P 126.8
Fe02 C01Q H01Q 126.5
C01I C01Q Fe02 69.8(5)
C01I C01Q H01Q 125.7
C01I C01Q C01S 108.6(10)
C01S C01Q Fe02 69.6(6)
C01S C01Q H01Q 125.7
Fe02 C01R H01R 125.1
C01C C01R Fe02 70.7(6)
C01C C01R H01R 125.9
C01C C01R C01U 108.1(10)
C01U C01R Fe02 69.9(5)
C01U C01R H01R 125.9
Fe02 C01S H01S 125.8
C01G C01S Fe02 69.4(5)
C01G C01S C01Q 106.7(10)
C01G C01S H01S 126.7
C01Q C01S Fe02 69.7(6)
C01Q C01S H01S 126.7
Fe01 C01T H01T 125.2
C01A C01T Fe01 70.4(5)
C01A C01T C01P 107.2(9)
C01A C01T H01T 126.4
C01P C01T Fe01 69.6(6)
C01P C01T H01T 126.4
Fe02 C01U H01U 125.3
C01H C01U Fe02 71.2(6)
C01H C01U C01R 108.6(10)
C01H C01U H01U 125.7
C01R C01U Fe02 69.4(6)
C01R C01U H01U 125.7

loop_
_geom_bond_atom_site_label_1
_geom_bond_atom_site_label_2
_geom_bond_distance
Fe01 C00D 2.032(8)
Fe01 C00S 2.034(9)
Fe01 C013 2.040(8)
Fe01 C014 2.035(9)
Fe01 C017 2.032(8)
Fe01 C01A 2.034(8)
Fe01 C01J 2.038(8)
Fe01 C01L 2.016(8)
Fe01 C01P 2.019(9)
Fe01 C01T 2.019(9)
Fe02 C00Z 2.041(8)
Fe02 C010 2.039(9)
Fe02 C01C 2.027(8)
Fe02 C01G 2.017(8)
Fe02 C01H 2.043(9)
Fe02 C01I 2.027(8)
Fe02 C01Q 2.027(9)
Fe02 C01R 2.009(9)
Fe02 C01S 2.026(9)
Fe02 C01U 2.016(9)
C003 C009 1.402(9)
C003 C00G 1.541(10)
C003 C00W 1.372(10)
C004 H004 0.9800
C004 C008 1.518(10)
C004 C00J 1.548(10)
C004 C00K 1.514(10)
C005 C006 1.520(10)
C005 C00C 1.369(10)
C005 C00K 1.406(9)
C006 H006 0.9800
C006 C00A 1.499(9)
C006 C00Q 1.519(9)
C007 C00G 1.500(10)
C007 C00N 1.396(10)
C007 C01B 1.383(10)
C008 C00Q 1.402(9)
C008 C00T 1.387(9)
C009 C00E 1.545(10)
C009 C00P 1.348(9)
C00A C00J 1.389(9)
C00A C012 1.397(9)
C00B C00X 1.183(11)
C00B C010 1.421(12)
C00C H00C 0.9300
C00C C00Y 1.381(11)
C00D C00I 1.435(12)
C00D C017 1.437(11)
C00D C01J 1.411(10)
C00E H00E 0.9800
C00E C00N 1.516(10)
C00E C00O 1.521(9)
C00F C00G 1.523(10)
C00F C00O 1.387(10)
C00F C00U 1.394(9)
C00G H00G 0.9800
C00H H00H 0.9300
C00H C00O 1.384(10)
C00H C01D 1.383(10)
C00I C00L 1.194(11)
C00J C00R 1.379(10)
C00K C00M 1.358(10)
C00L C00X 1.389(13)
C00M H00M 0.9300
C00M C011 1.385(10)
C00N C01M 1.395(10)
C00P H00P 0.9300
C00P C019 1.385(10)
C00Q C00V 1.380(10)
C00R H00R 0.9300
C00R C016 1.390(10)
C00S H00S 0.9300
C00S C014 1.403(12)
C00S C017 1.414(12)
C00T H00T 0.9300
C00T C01K 1.378(10)
C00U H00U 0.9300
C00U C01E 1.400(11)
C00V H00V 0.9300
C00V C015 1.404(10)
C00W H00W 0.9300
C00W C018 1.392(10)
C00Y H00Y 0.9300
C00Y C011 1.390(11)
C00Z H00Z 0.9300
C00Z C01C 1.392(11)
C00Z C01H 1.408(11)
C010 C01G 1.399(11)
C010 C01I 1.436(12)
C011 H011 0.9300
C012 H012 0.9300
C012 C01N 1.380(10)
C013 H013 0.9300
C013 C01A 1.387(12)
C013 C01L 1.362(11)
C014 H014 0.9300
C014 C01J 1.401(12)
C015 H015 0.9300
C015 C01K 1.386(10)
C016 H016 0.9300
C016 C01N 1.370(10)
C017 H017 0.9300
C018 H018 0.9300
C018 C019 1.372(10)
C019 H019 0.9300
C01A H01A 0.9300
C01A C01T 1.397(13)
C01B H01B 0.9300
C01B C01F 1.399(11)
C01C H01C 0.9300
C01C C01R 1.384(13)
C01D H01D 0.9300
C01D C01E 1.383(11)
C01E H01E 0.9300
C01F H01F 0.9300
C01F C01O 1.371(11)
C01G H01G 0.9300
C01G C01S 1.398(13)
C01H H01H 0.9300
C01H C01U 1.378(13)
C01I H01I 0.9300
C01I C01Q 1.399(13)
C01J H01J 0.9300
C01K H01K 0.9300
C01L H01L 0.9300
C01L C01P 1.372(13)
C01M H01M 0.9300
C01M C01O 1.393(11)
C01N H01N 0.9300
C01O H01O 0.9300
C01P H01P 0.9300
C01P C01T 1.410(14)
C01Q H01Q 0.9300
C01Q C01S 1.410(14)
C01R H01R 0.9300
C01R C01U 1.399(13)
C01S H01S 0.9300
C01T H01T 0.9300
C01U H01U 0.9300
